data_2023422
loop_
_publ_author_name
'Mohamed-Ezzat, Reham A'
'Kariuki, Benson M.'
'Al-Ashmawy, Aisha A K'
'Srour, Aladdin M.'

_publ_section_title
;
 Synthesis and crystal structure of
 5-{(<i>E</i>)-[(1<i>H</i>-indol-3-ylformamido)-imino]-meth-yl}-2-meth-oxy-phenyl
 propane-1-sulfonate.
;
_journal_coeditor_code JP2017
_journal_issue 'Pt 4'
_journal_name_full 'Acta crystallographica. Section E, Crystallographic communications'
_journal_page_first 310
_journal_page_last 313
_journal_paper_doi 10.1107/S2056989025002087
_journal_volume 81
_journal_year 2025
_chemical_formula_iupac 'C20 H21 N3 O5 S'
_chemical_formula_moiety 'C20 H21 N3 O5 S'
_chemical_formula_sum 'C20 H21 N3 O5 S'
_chemical_formula_weight 415.46
_chemical_name_systematic
;
5-{(<i>E</i>)-[(1<i>H</i>-Indol-3-ylformamido)imino]methyl}-2-methoxyphenyl
propane-1-sulfonate
;
_space_group_crystal_system orthorhombic
_space_group_IT_number 29
_space_group_name_Hall 'P 2c -2ac'
_space_group_name_H-M_alt 'P c a 21'
_atom_sites_solution_hydrogens mixed
_audit_creation_method SHELXL-2019/3
_cell_angle_alpha 90
_cell_angle_beta 90
_cell_angle_gamma 90
_cell_formula_units_Z 4
_cell_length_a 9.2969(5)
_cell_length_b 14.0662(7)
_cell_length_c 15.1168(7)
_cell_measurement_reflns_used 7123
_cell_measurement_temperature 296(2)
_cell_measurement_theta_max 28.6400
_cell_measurement_theta_min 3.8590
_cell_volume 1976.85(17)
_computing_cell_refinement
;
CrysAlisPro 1.171.42.54a (Rigaku OD, 2022)
;
_computing_data_collection
;
CrysAlisPro 1.171.42.54a (Rigaku OD, 2022)
;
_computing_data_reduction
;
CrysAlisPro 1.171.42.54a (Rigaku OD, 2022)
;
_computing_molecular_graphics
;
Mercury (Macrae <i>et al.</i>,  2020) and ORTEP-3 for Windows (Farrugia,
2012)
;
_computing_structure_refinement
;
SHELXL (Sheldrick, 2015b)
;
_computing_structure_solution
;
<i>SHELXT</i> (Sheldrick, 2015a)
;
_diffrn_ambient_temperature 296(2)
_diffrn_detector_area_resol_mean 10.5082
_diffrn_measured_fraction_theta_full 0.997
_diffrn_measured_fraction_theta_max 0.919
_diffrn_measurement_device_type 'SuperNova, Dual, Cu at home/near, Atlas'
_diffrn_measurement_method '\w scans'
_diffrn_radiation_type MoK\a
_diffrn_radiation_wavelength 0.71073
_diffrn_reflns_av_R_equivalents 0.0274
_diffrn_reflns_av_unetI/netI 0.0291
_diffrn_reflns_limit_h_max 11
_diffrn_reflns_limit_h_min -12
_diffrn_reflns_limit_k_max 19
_diffrn_reflns_limit_k_min -18
_diffrn_reflns_limit_l_max 19
_diffrn_reflns_limit_l_min -21
_diffrn_reflns_number 16123
_diffrn_reflns_theta_full 25.242
_diffrn_reflns_theta_max 29.722
_diffrn_reflns_theta_min 3.633
_exptl_absorpt_coefficient_mu 0.202
_exptl_absorpt_correction_T_max 1.000
_exptl_absorpt_correction_T_min 0.618
_exptl_absorpt_correction_type gaussian
_exptl_absorpt_process_details
;
(CrysAlisPro; Rigaku OD, 2022)
;
_exptl_crystal_colour colourless
_exptl_crystal_density_diffrn 1.396
_exptl_crystal_description block
_exptl_crystal_F_000 872
_exptl_crystal_size_max 0.340
_exptl_crystal_size_mid 0.140
_exptl_crystal_size_min 0.090
_refine_diff_density_max 0.226
_refine_diff_density_min -0.233
_refine_ls_abs_structure_details
;
Flack <i>x</i> determined using 1389 quotients
[(<i>I</i>^+^)-(<i>I</i>^-^)]/[(<i>I</i>^+^)+(<i>I</i>^-^)]
(Parsons <i>et al.</i>,  2013)
;
_refine_ls_abs_structure_Flack -0.05(3)
_refine_ls_extinction_method none
_refine_ls_goodness_of_fit_ref 1.052
_refine_ls_hydrogen_treatment mixed
_refine_ls_matrix_type full
_refine_ls_number_parameters 272
_refine_ls_number_reflns 4696
_refine_ls_number_restraints 3
_refine_ls_restrained_S_all 1.052
_refine_ls_R_factor_all 0.0591
_refine_ls_R_factor_gt 0.0427
_refine_ls_shift/su_max 0.000
_refine_ls_shift/su_mean 0.000
_refine_ls_structure_factor_coef Fsqd
_refine_ls_weighting_details 'w=1/[\s^2^(Fo^2^)+(0.0461P)^2^+0.6044P] where P=(Fo^2^+2Fc^2^)/3'
_refine_ls_weighting_scheme calc
_refine_ls_wR_factor_gt 0.1000
_refine_ls_wR_factor_ref 0.1109
_reflns_number_gt 3791
_reflns_number_total 4696
_reflns_threshold_expression 'I > 2\s(I)'
_cod_data_source_file jp2017.cif
_cod_data_source_block I
_cod_depositor_comments 'Adding full bibliography for 2023422.cif.'
_cod_database_code 2023422
_shelx_space_group_comment
;
The symmetry employed for this shelxl refinement is uniquely defined
by the following loop, which should always be used as a source of
symmetry information in preference to the above space-group names.
They are only intended as comments.
;
_shelx_estimated_absorpt_t_min 0.935
_shelx_estimated_absorpt_t_max 0.982

loop_
_space_group_symop_operation_xyz
'x, y, z'
'-x, -y, z+1/2'
'x+1/2, -y, z'
'-x+1/2, y, z+1/2'

loop_
_atom_site_type_symbol
_atom_site_label
_atom_site_fract_x
_atom_site_fract_y
_atom_site_fract_z
_atom_site_U_iso_or_equiv
_atom_site_adp_type
_atom_site_calc_flag
_atom_site_occupancy
_atom_site_disorder_assembly
_atom_site_disorder_group
C C1 -0.0659(4) 0.2094(3) 0.7066(3) 0.0495(9) Uani d 1 . .
C C2 -0.0849(6) 0.1109(3) 0.7088(3) 0.0697(13) Uani d 1 . .
H H2 -0.168430 0.084058 0.731600 0.084 Uiso calc 1 . .
C C3 0.0230(6) 0.0556(3) 0.6765(3) 0.0715(13) Uani d 1 . .
H H3 0.013852 -0.010235 0.678105 0.086 Uiso calc 1 . .
C C4 0.1460(5) 0.0956(3) 0.6413(3) 0.0624(11) Uani d 1 . .
H H4 0.218451 0.055961 0.620438 0.075 Uiso calc 1 . .
C C5 0.1645(4) 0.1927(2) 0.6362(3) 0.0488(8) Uani d 1 . .
H H5 0.246976 0.218411 0.610950 0.059 Uiso calc 1 . .
C C6 0.0574(4) 0.2512(2) 0.6696(2) 0.0361(7) Uani d 1 . .
C C7 0.0362(3) 0.3530(2) 0.6756(2) 0.0377(7) Uani d 1 . .
C C8 -0.0946(4) 0.3660(3) 0.7149(3) 0.0496(8) Uani d 1 . .
H H8 -0.136701 0.424788 0.726252 0.059 Uiso calc 1 . .
C C9 0.1332(3) 0.4263(2) 0.6439(2) 0.0361(6) Uani d 1 . .
C C10 0.0879(4) 0.6607(2) 0.5743(3) 0.0450(8) Uani d 1 . .
H H10 -0.007127 0.668033 0.592203 0.054 Uiso calc 1 . .
C C11 0.1630(4) 0.7397(2) 0.5322(2) 0.0415(7) Uani d 1 . .
C C12 0.3017(3) 0.7294(2) 0.4981(2) 0.0378(7) Uani d 1 . .
H H12 0.349555 0.671639 0.503558 0.045 Uiso calc 1 . .
C C13 0.3671(3) 0.8037(2) 0.4567(2) 0.0377(7) Uani d 1 . .
C C14 0.2995(4) 0.8918(2) 0.4465(2) 0.0420(7) Uani d 1 . .
C C15 0.1624(4) 0.9023(2) 0.4804(3) 0.0488(9) Uani d 1 . .
H H15 0.114956 0.960221 0.475005 0.059 Uiso calc 1 . .
C C16 0.0953(4) 0.8267(2) 0.5223(3) 0.0502(9) Uani d 1 . .
H H16 0.002673 0.834642 0.544236 0.060 Uiso calc 1 . .
C C17 0.3050(5) 1.0491(2) 0.3895(3) 0.0609(11) Uani d 1 . .
H H17A 0.219977 1.038851 0.354718 0.091 Uiso calc 1 . .
H H17B 0.368862 1.091027 0.358372 0.091 Uiso calc 1 . .
H H17C 0.278991 1.077006 0.445144 0.091 Uiso calc 1 . .
C C18 0.6978(4) 0.6949(3) 0.3417(3) 0.0489(9) Uani d 1 . .
H H18A 0.728048 0.668857 0.285233 0.059 Uiso calc 1 . .
H H18B 0.766370 0.743790 0.358143 0.059 Uiso calc 1 . .
C C19 0.7020(5) 0.6173(4) 0.4099(3) 0.0769(14) Uani d 1 . .
H H19A 0.691877 0.645464 0.468136 0.092 Uiso calc 1 . .
H H19B 0.620706 0.575250 0.400642 0.092 Uiso calc 1 . .
C C20 0.8367(6) 0.5601(4) 0.4077(4) 0.0939(18) Uani d 1 . .
H H20A 0.841089 0.524917 0.353344 0.141 Uiso calc 1 . .
H H20B 0.837658 0.516757 0.456748 0.141 Uiso calc 1 . .
H H20C 0.918286 0.601747 0.411564 0.141 Uiso calc 1 . .
N N1 -0.1539(3) 0.2809(3) 0.7350(3) 0.0614(9) Uani d 1 . .
N N2 0.0700(3) 0.5101(2) 0.6228(2) 0.0435(6) Uani d 1 . .
N N3 0.1519(3) 0.58184(19) 0.58674(19) 0.0414(6) Uani d 1 . .
O O1 0.2641(2) 0.41354(16) 0.63705(17) 0.0462(6) Uani d 1 . .
O O2 0.3750(3) 0.96064(16) 0.40450(19) 0.0560(7) Uani d 1 . .
O O3 0.5089(2) 0.79283(17) 0.42481(16) 0.0423(5) Uani d 1 . .
O O4 0.4236(3) 0.6744(2) 0.3176(2) 0.0725(9) Uani d 1 . .
O O5 0.5327(4) 0.8204(3) 0.2653(2) 0.0937(12) Uani d 1 . .
S S1 0.52915(9) 0.74697(7) 0.32886(7) 0.0473(2) Uani d 1 . .
H H2A -0.0209(16) 0.520(3) 0.622(3) 0.051(11) Uiso d 1 . .
H H1 -0.243(2) 0.280(4) 0.750(4) 0.097(17) Uiso d 1 . .

loop_
_atom_site_aniso_label
_atom_site_aniso_U_11
_atom_site_aniso_U_22
_atom_site_aniso_U_33
_atom_site_aniso_U_12
_atom_site_aniso_U_13
_atom_site_aniso_U_23
C1 0.0429(19) 0.053(2) 0.053(2) -0.0118(17) -0.0035(16) 0.0162(18)
C2 0.075(3) 0.064(3) 0.071(3) -0.028(2) -0.010(2) 0.024(2)
C3 0.100(4) 0.040(2) 0.074(3) -0.011(2) -0.020(3) 0.010(2)
C4 0.083(3) 0.046(2) 0.059(2) 0.008(2) -0.006(2) -0.0061(19)
C5 0.053(2) 0.0437(19) 0.050(2) 0.0015(16) -0.0070(17) -0.0011(16)
C6 0.0348(16) 0.0397(16) 0.0338(15) -0.0036(13) -0.0045(12) 0.0050(13)
C7 0.0310(16) 0.0406(16) 0.0413(16) 0.0016(13) 0.0001(13) 0.0060(14)
C8 0.0355(18) 0.053(2) 0.060(2) 0.0052(15) 0.0062(15) 0.0079(19)
C9 0.0322(16) 0.0389(16) 0.0372(15) 0.0004(13) 0.0009(12) -0.0007(13)
C10 0.0342(17) 0.0419(17) 0.059(2) -0.0021(14) 0.0086(15) 0.0023(16)
C11 0.0370(18) 0.0369(16) 0.0507(19) 0.0002(13) 0.0036(14) 0.0003(14)
C12 0.0362(16) 0.0354(15) 0.0418(16) 0.0050(12) -0.0009(14) 0.0015(14)
C13 0.0324(16) 0.0380(16) 0.0425(17) 0.0008(12) 0.0019(13) -0.0037(13)
C14 0.0404(18) 0.0317(15) 0.054(2) -0.0017(13) 0.0034(15) -0.0004(15)
C15 0.043(2) 0.0325(16) 0.071(2) 0.0056(14) 0.0048(17) 0.0010(16)
C16 0.0350(18) 0.0430(18) 0.072(3) 0.0066(15) 0.0111(17) -0.0013(17)
C17 0.070(3) 0.0339(18) 0.079(3) 0.0034(17) 0.013(2) 0.009(2)
C18 0.0393(18) 0.053(2) 0.054(2) 0.0074(15) 0.0061(15) -0.0021(17)
C19 0.079(3) 0.089(3) 0.063(3) 0.033(3) 0.008(2) 0.021(2)
C20 0.107(4) 0.097(4) 0.078(3) 0.053(3) 0.010(3) 0.018(3)
N1 0.0344(18) 0.071(2) 0.079(2) -0.0050(16) 0.0147(16) 0.0224(19)
N2 0.0314(14) 0.0394(14) 0.0596(17) 0.0005(12) 0.0067(13) 0.0095(14)
N3 0.0343(14) 0.0379(14) 0.0521(16) -0.0026(12) 0.0046(12) 0.0034(12)
O1 0.0297(12) 0.0447(12) 0.0642(15) -0.0001(10) 0.0019(11) 0.0073(12)
O2 0.0526(15) 0.0357(12) 0.0796(19) 0.0012(10) 0.0126(13) 0.0106(13)
O3 0.0312(11) 0.0469(13) 0.0488(13) 0.0007(10) 0.0042(9) -0.0045(11)
O4 0.0489(16) 0.093(2) 0.076(2) -0.0002(15) -0.0067(15) -0.0299(18)
O5 0.126(3) 0.092(2) 0.064(2) 0.052(2) 0.020(2) 0.0295(19)
S1 0.0443(4) 0.0555(5) 0.0420(4) 0.0126(4) 0.0015(4) 0.0018(4)

loop_
_atom_type_symbol
_atom_type_description
_atom_type_scat_dispersion_real
_atom_type_scat_dispersion_imag
_atom_type_scat_source
C C 0.0033 0.0016 'International Tables Vol C Tables 4.2.6.8 and 6.1.1.4'
H H 0.0000 0.0000 'International Tables Vol C Tables 4.2.6.8 and 6.1.1.4'
N N 0.0061 0.0033 'International Tables Vol C Tables 4.2.6.8 and 6.1.1.4'
O O 0.0106 0.0060 'International Tables Vol C Tables 4.2.6.8 and 6.1.1.4'
S S 0.1246 0.1234 'International Tables Vol C Tables 4.2.6.8 and 6.1.1.4'

loop_
_geom_angle_atom_site_label_1
_geom_angle_atom_site_label_2
_geom_angle_atom_site_label_3
_geom_angle_site_symmetry_1
_geom_angle_site_symmetry_3
_geom_angle
_geom_angle_publ_flag
N1 C1 C2 . . 130.3(4) ?
N1 C1 C6 . . 107.9(3) ?
C2 C1 C6 . . 121.8(4) ?
C3 C2 C1 . . 117.8(4) ?
C3 C2 H2 . . 121.1 ?
C1 C2 H2 . . 121.1 ?
C2 C3 C4 . . 121.0(4) ?
C2 C3 H3 . . 119.5 ?
C4 C3 H3 . . 119.5 ?
C5 C4 C3 . . 121.9(4) ?
C5 C4 H4 . . 119.0 ?
C3 C4 H4 . . 119.0 ?
C4 C5 C6 . . 118.6(4) ?
C4 C5 H5 . . 120.7 ?
C6 C5 H5 . . 120.7 ?
C5 C6 C1 . . 118.8(3) ?
C5 C6 C7 . . 135.0(3) ?
C1 C6 C7 . . 106.1(3) ?
C8 C7 C6 . . 106.3(3) ?
C8 C7 C9 . . 126.9(3) ?
C6 C7 C9 . . 126.7(3) ?
N1 C8 C7 . . 109.9(3) ?
N1 C8 H8 . . 125.0 ?
C7 C8 H8 . . 125.0 ?
O1 C9 N2 . . 122.3(3) ?
O1 C9 C7 . . 122.4(3) ?
N2 C9 C7 . . 115.3(3) ?
N3 C10 C11 . . 120.3(3) ?
N3 C10 H10 . . 119.8 ?
C11 C10 H10 . . 119.8 ?
C16 C11 C12 . . 118.1(3) ?
C16 C11 C10 . . 120.3(3) ?
C12 C11 C10 . . 121.6(3) ?
C13 C12 C11 . . 120.2(3) ?
C13 C12 H12 . . 119.9 ?
C11 C12 H12 . . 119.9 ?
C12 C13 C14 . . 122.1(3) ?
C12 C13 O3 . . 119.4(3) ?
C14 C13 O3 . . 118.6(3) ?
O2 C14 C15 . . 125.1(3) ?
O2 C14 C13 . . 116.9(3) ?
C15 C14 C13 . . 117.9(3) ?
C14 C15 C16 . . 120.2(3) ?
C14 C15 H15 . . 119.9 ?
C16 C15 H15 . . 119.9 ?
C11 C16 C15 . . 121.6(3) ?
C11 C16 H16 . . 119.2 ?
C15 C16 H16 . . 119.2 ?
O2 C17 H17A . . 109.5 ?
O2 C17 H17B . . 109.5 ?
H17A C17 H17B . . 109.5 ?
O2 C17 H17C . . 109.5 ?
H17A C17 H17C . . 109.5 ?
H17B C17 H17C . . 109.5 ?
C19 C18 S1 . . 113.9(3) ?
C19 C18 H18A . . 108.8 ?
S1 C18 H18A . . 108.8 ?
C19 C18 H18B . . 108.8 ?
S1 C18 H18B . . 108.8 ?
H18A C18 H18B . . 107.7 ?
C20 C19 C18 . . 113.5(4) ?
C20 C19 H19A . . 108.9 ?
C18 C19 H19A . . 108.9 ?
C20 C19 H19B . . 108.9 ?
C18 C19 H19B . . 108.9 ?
H19A C19 H19B . . 107.7 ?
C19 C20 H20A . . 109.5 ?
C19 C20 H20B . . 109.5 ?
H20A C20 H20B . . 109.5 ?
C19 C20 H20C . . 109.5 ?
H20A C20 H20C . . 109.5 ?
H20B C20 H20C . . 109.5 ?
C8 N1 C1 . . 109.7(3) ?
C8 N1 H1 . . 117(4) ?
C1 N1 H1 . . 131(4) ?
C9 N2 N3 . . 119.5(3) ?
C9 N2 H2A . . 124(3) ?
N3 N2 H2A . . 115(3) ?
C10 N3 N2 . . 116.1(3) ?
C14 O2 C17 . . 117.6(3) ?
C13 O3 S1 . . 117.6(2) ?
O5 S1 O4 . . 117.3(3) ?
O5 S1 O3 . . 108.98(19) ?
O4 S1 O3 . . 108.43(17) ?
O5 S1 C18 . . 111.2(2) ?
O4 S1 C18 . . 109.37(19) ?
O3 S1 C18 . . 100.09(16) ?

loop_
_geom_bond_atom_site_label_1
_geom_bond_atom_site_label_2
_geom_bond_site_symmetry_2
_geom_bond_distance
_geom_bond_publ_flag
C1 N1 . 1.365(5) ?
C1 C2 . 1.398(6) ?
C1 C6 . 1.405(5) ?
C2 C3 . 1.360(7) ?
C2 H2 . 0.9300 ?
C3 C4 . 1.381(7) ?
C3 H3 . 0.9300 ?
C4 C5 . 1.378(5) ?
C4 H4 . 0.9300 ?
C5 C6 . 1.387(5) ?
C5 H5 . 0.9300 ?
C6 C7 . 1.447(5) ?
C7 C8 . 1.367(5) ?
C7 C9 . 1.451(4) ?
C8 N1 . 1.354(5) ?
C8 H8 . 0.9300 ?
C9 O1 . 1.235(4) ?
C9 N2 . 1.355(4) ?
C10 N3 . 1.273(4) ?
C10 C11 . 1.458(5) ?
C10 H10 . 0.9300 ?
C11 C16 . 1.385(5) ?
C11 C12 . 1.397(5) ?
C12 C13 . 1.361(5) ?
C12 H12 . 0.9300 ?
C13 C14 . 1.398(4) ?
C13 O3 . 1.412(4) ?
C14 O2 . 1.354(4) ?
C14 C15 . 1.382(5) ?
C15 C16 . 1.386(5) ?
C15 H15 . 0.9300 ?
C16 H16 . 0.9300 ?
C17 O2 . 1.422(4) ?
C17 H17A . 0.9600 ?
C17 H17B . 0.9600 ?
C17 H17C . 0.9600 ?
C18 C19 . 1.503(6) ?
C18 S1 . 1.742(3) ?
C18 H18A . 0.9700 ?
C18 H18B . 0.9700 ?
C19 C20 . 1.488(6) ?
C19 H19A . 0.9700 ?
C19 H19B . 0.9700 ?
C20 H20A . 0.9600 ?
C20 H20B . 0.9600 ?
C20 H20C . 0.9600 ?
N1 H1 . 0.858(14) ?
N2 N3 . 1.376(4) ?
N2 H2A . 0.856(13) ?
O3 S1 . 1.599(3) ?
O4 S1 . 1.426(3) ?
O5 S1 . 1.411(3) ?

loop_
_geom_hbond_atom_site_label_D
_geom_hbond_atom_site_label_H
_geom_hbond_atom_site_label_A
_geom_hbond_site_symmetry_A
_geom_hbond_distance_DH
_geom_hbond_distance_HA
_geom_hbond_distance_DA
_geom_hbond_angle_DHA
_geom_hbond_publ_flag
C10 H10 O1 3_465 0.93 2.51 3.325(4) 146.4 yes
C18 H18A O1 2_664 0.97 2.52 3.467(5) 164.3 yes
N2 H2A O1 3_465 0.856(13) 2.221(18) 3.048(4) 163(4) yes
N1 H1 O4 2_565 0.858(14) 2.07(3) 2.870(5) 156(5) yes

loop_
_geom_torsion_atom_site_label_1
_geom_torsion_atom_site_label_2
_geom_torsion_atom_site_label_3
_geom_torsion_atom_site_label_4
_geom_torsion_site_symmetry_1
_geom_torsion_site_symmetry_2
_geom_torsion_site_symmetry_3
_geom_torsion_site_symmetry_4
_geom_torsion
_geom_torsion_publ_flag
C20 C19 C18 S1 . . . . 168.2(4) ?
